data_2220640
loop_
_publ_author_name
'Vembu, Nagarajan'
'Fronczek, Frank R.'

_publ_section_title
;
 Morpholinium 2,4,6-trinitrophenolate
;
_journal_coeditor_code SJ2568
_journal_issue 1
_journal_name_full 'Acta Crystallographica Section E'
_journal_page_first o156
_journal_page_last o157
_journal_paper_doi 10.1107/S1600536808042657
_journal_volume 65
_journal_year 2009
_chemical_formula_iupac 'C4 H10 N O +, C6 H2 N3 O7 -'
_chemical_formula_moiety 'C4 H10 N O +, C6 H2 N3 O7 -'
_chemical_formula_sum 'C10 H12 N4 O8'
_chemical_formula_weight 316.24
_chemical_melting_point 418
_chemical_name_common 'Morpholinium picrate'
_chemical_name_systematic
;
Morpholinium 2,4,6-trinitrophenolate
;
_space_group_IT_number 2
_symmetry_cell_setting triclinic
_symmetry_space_group_name_Hall '-P 1'
_symmetry_space_group_name_H-M 'P -1'
_atom_sites_solution_hydrogens geom
_atom_sites_solution_primary direct
_atom_sites_solution_secondary difmap
_audit_creation_method SHELXL-97
_cell_angle_alpha 91.292(4)
_cell_angle_beta 98.604(4)
_cell_angle_gamma 107.589(4)
_cell_formula_units_Z 4
_cell_length_a 8.3179(5)
_cell_length_b 9.5733(5)
_cell_length_c 16.8451(10)
_cell_measurement_reflns_used 9038
_cell_measurement_temperature 90.0(5)
_cell_measurement_theta_max 70.3
_cell_measurement_theta_min 2.6
_cell_volume 1261.00(13)
_computing_cell_refinement 'APEX2 and SAINT (Bruker, 2006)'
_computing_data_collection 'APEX2 (Bruker, 2006)'
_computing_data_reduction 'SAINT (Bruker, 2006)'
_computing_molecular_graphics 'PLATON (Spek, 2003)'
_computing_publication_material 'SHELXL97 (Sheldrick, 2008)'
_computing_structure_refinement 'SHELXL97 (Sheldrick, 2008)'
_computing_structure_solution 'SHELXS97 (Sheldrick, 2008)'
_diffrn_ambient_temperature 90.0(5)
_diffrn_measured_fraction_theta_full 0.938
_diffrn_measured_fraction_theta_max 0.938
_diffrn_measurement_device_type 'Bruker Kappa APEXII CCD area-detector'
_diffrn_measurement_method '\f and \w'
_diffrn_radiation_monochromator graphite
_diffrn_radiation_source 'fine-focus sealed tube'
_diffrn_radiation_type CuK\a
_diffrn_radiation_wavelength 1.54178
_diffrn_reflns_av_R_equivalents 0.0245
_diffrn_reflns_av_sigmaI/netI 0.0246
_diffrn_reflns_limit_h_max 8
_diffrn_reflns_limit_h_min -9
_diffrn_reflns_limit_k_max 11
_diffrn_reflns_limit_k_min -11
_diffrn_reflns_limit_l_max 20
_diffrn_reflns_limit_l_min -20
_diffrn_reflns_number 14930
_diffrn_reflns_theta_full 70.38
_diffrn_reflns_theta_max 70.38
_diffrn_reflns_theta_min 2.66
_diffrn_standards_decay_% 0
_exptl_absorpt_coefficient_mu 1.279
_exptl_absorpt_correction_T_max 0.851
_exptl_absorpt_correction_T_min 0.745
_exptl_absorpt_correction_type multi-scan
_exptl_absorpt_process_details '(SADABS; Sheldrick, 2006)'
_exptl_crystal_colour yellow
_exptl_crystal_density_diffrn 1.666
_exptl_crystal_density_method 'not measured'
_exptl_crystal_description needle
_exptl_crystal_F_000 656
_exptl_crystal_size_max 0.25
_exptl_crystal_size_mid 0.22
_exptl_crystal_size_min 0.13
_refine_diff_density_max 0.253
_refine_diff_density_min -0.207
_refine_ls_extinction_coef 0.0031(2)
_refine_ls_extinction_expression Fc^*^=kFc[1+0.001xFc^2^\l^3^/sin(2\q)]^-1/4^
_refine_ls_extinction_method 'SHELXL97 (Sheldrick, 2008)'
_refine_ls_goodness_of_fit_ref 1.041
_refine_ls_hydrogen_treatment refall
_refine_ls_matrix_type full
_refine_ls_number_parameters 494
_refine_ls_number_reflns 4520
_refine_ls_number_restraints 0
_refine_ls_restrained_S_all 1.041
_refine_ls_R_factor_all 0.0313
_refine_ls_R_factor_gt 0.0286
_refine_ls_shift/su_max 0.000
_refine_ls_shift/su_mean 0.000
_refine_ls_structure_factor_coef Fsqd
_refine_ls_weighting_details 'calc w=1/[\s^2^(Fo^2^)+(0.0404P)^2^+0.5962P] where P=(Fo^2^+2Fc^2^)/3'
_refine_ls_weighting_scheme calc
_refine_ls_wR_factor_gt 0.0735
_refine_ls_wR_factor_ref 0.0752
_reflns_number_gt 4172
_reflns_number_total 4520
_reflns_threshold_expression I>2\s(I)
_cod_data_source_file sj2568.cif
_cod_data_source_block I
_cod_database_code 2220640
_cod_database_fobs_code 2220640

loop_
_symmetry_equiv_pos_as_xyz
'x, y, z'
'-x, -y, -z'

loop_
_atom_site_type_symbol
_atom_site_label
_atom_site_fract_x
_atom_site_fract_y
_atom_site_fract_z
_atom_site_U_iso_or_equiv
_atom_site_adp_type
_atom_site_calc_flag
_atom_site_refinement_flags
_atom_site_occupancy
_atom_site_disorder_assembly
_atom_site_disorder_group
C C1A 1.09611(17) 0.49974(13) -0.12320(7) 0.0127(3) Uani d . 1 . .
C C2A 1.25008(16) 0.60126(14) -0.07769(7) 0.0132(3) Uani d . 1 . .
C C3A 1.25234(17) 0.72107(14) -0.03028(7) 0.0136(3) Uani d . 1 . .
C C4A 1.10041(17) 0.74600(14) -0.02152(7) 0.0133(3) Uani d . 1 . .
C C5A 0.94390(17) 0.65574(14) -0.06295(7) 0.0132(3) Uani d . 1 . .
C C6A 0.94588(16) 0.53913(14) -0.11109(7) 0.0130(3) Uani d . 1 . .
O O7A 1.09018(12) 0.39624(10) -0.17139(5) 0.0155(2) Uani d . 1 . .
N N8A 1.41454(14) 0.58076(12) -0.08198(6) 0.0147(2) Uani d . 1 . .
O O9A 1.42204(12) 0.45459(10) -0.09063(6) 0.0192(2) Uani d . 1 . .
O O10A 1.54125(12) 0.69100(10) -0.07467(6) 0.0212(2) Uani d . 1 . .
N N11A 1.10530(14) 0.86621(12) 0.03319(6) 0.0143(2) Uani d . 1 . .
O O12A 0.96928(12) 0.87274(10) 0.05109(5) 0.0179(2) Uani d . 1 . .
O O13A 1.24520(12) 0.95709(10) 0.05934(6) 0.0194(2) Uani d . 1 . .
N N14A 0.78244(14) 0.44885(12) -0.15723(6) 0.0134(2) Uani d . 1 . .
O O15A 0.74323(12) 0.31494(10) -0.15316(6) 0.0189(2) Uani d . 1 . .
O O16A 0.69331(12) 0.51112(11) -0.19769(6) 0.0199(2) Uani d . 1 . .
O O17A 0.10539(11) 0.00176(10) 0.25016(6) 0.0168(2) Uani d . 1 . .
C C18A 0.20658(18) -0.08501(15) 0.28608(9) 0.0184(3) Uani d . 1 . .
C C19A 0.32219(18) -0.00503(15) 0.36195(8) 0.0171(3) Uani d . 1 . .
N N20A 0.43482(14) 0.13842(12) 0.34067(7) 0.0133(2) Uani d . 1 . .
C C21A 0.32929(17) 0.22701(14) 0.30180(8) 0.0145(3) Uani d . 1 . .
C C22A 0.21200(17) 0.13892(15) 0.22823(8) 0.0162(3) Uani d . 1 . .
C C1B 1.20643(17) 0.72087(13) 0.48672(7) 0.0131(3) Uani d . 1 . .
C C2B 1.02460(17) 0.69732(14) 0.46441(7) 0.0136(3) Uani d . 1 . .
C C3B 0.91624(17) 0.59563(14) 0.40640(7) 0.0133(3) Uani d . 1 . .
C C4B 0.98544(17) 0.50853(14) 0.36284(7) 0.0133(3) Uani d . 1 . .
C C5B 1.15875(17) 0.52696(14) 0.37604(7) 0.0134(3) Uani d . 1 . .
C C6B 1.26371(16) 0.62652(14) 0.43659(8) 0.0134(3) Uani d . 1 . .
O O7B 1.30043(12) 0.81736(10) 0.53895(5) 0.0166(2) Uani d . 1 . .
N N8B 0.95032(14) 0.79251(12) 0.50610(6) 0.0141(2) Uani d . 1 . .
O O9B 0.97719(12) 0.80272(10) 0.57994(5) 0.0181(2) Uani d . 1 . .
O O10B 0.86456(13) 0.85646(11) 0.46437(6) 0.0208(2) Uani d . 1 . .
N N11B 0.87435(14) 0.39640(12) 0.30331(6) 0.0143(2) Uani d . 1 . .
O O12B 0.93987(12) 0.32440(10) 0.26417(5) 0.0172(2) Uani d . 1 . .
O O13B 0.71918(12) 0.37736(11) 0.29419(6) 0.0204(2) Uani d . 1 . .
N N14B 1.44400(14) 0.63651(12) 0.44848(6) 0.0152(2) Uani d . 1 . .
O O15B 1.52754(12) 0.66652(11) 0.51713(6) 0.0196(2) Uani d . 1 . .
O O16B 1.50511(12) 0.61178(11) 0.38943(6) 0.0214(2) Uani d . 1 . .
O O17B 0.59893(12) 0.00091(10) 0.24493(5) 0.0160(2) Uani d . 1 . .
C C18B 0.71842(18) -0.05139(15) 0.29696(8) 0.0170(3) Uani d . 1 . .
C C19B 0.72407(18) -0.19629(15) 0.26204(8) 0.0160(3) Uani d . 1 . .
N N20B 0.77466(14) -0.17515(12) 0.18046(6) 0.0132(2) Uani d . 1 . .
C C21B 0.65320(17) -0.11684(14) 0.12743(8) 0.0144(3) Uani d . 1 . .
C C22B 0.64834(18) 0.02484(15) 0.16719(8) 0.0157(3) Uani d . 1 . .
H H3A 1.360(2) 0.7844(18) -0.0031(10) 0.017(4) Uiso d . 1 . .
H H5A 0.838(2) 0.6748(17) -0.0584(9) 0.016(4) Uiso d . 1 . .
H H18A 0.271(2) -0.1092(17) 0.2483(10) 0.018(4) Uiso d . 1 . .
H H18B 0.126(2) -0.1764(19) 0.2992(10) 0.023(4) Uiso d . 1 . .
H H19A 0.396(2) -0.0592(18) 0.3852(10) 0.018(4) Uiso d . 1 . .
H H19B 0.261(2) 0.0171(17) 0.4011(10) 0.017(4) Uiso d . 1 . .
H H20A 0.500(2) 0.1174(18) 0.3066(10) 0.019(4) Uiso d . 1 . .
H H20B 0.508(2) 0.1873(19) 0.3868(11) 0.025(4) Uiso d . 1 . .
H H21A 0.263(2) 0.2475(16) 0.3409(9) 0.012(4) Uiso d . 1 . .
H H21B 0.405(2) 0.3182(18) 0.2864(9) 0.018(4) Uiso d . 1 . .
H H22A 0.135(2) 0.1928(17) 0.2053(9) 0.015(4) Uiso d . 1 . .
H H22B 0.276(2) 0.1212(17) 0.1890(10) 0.017(4) Uiso d . 1 . .
H H3B 0.797(2) 0.5873(17) 0.3967(10) 0.017(4) Uiso d . 1 . .
H H5B 1.207(2) 0.4711(17) 0.3456(10) 0.014(4) Uiso d . 1 . .
H H18C 0.827(2) 0.0221(17) 0.3037(9) 0.014(4) Uiso d . 1 . .
H H18D 0.680(2) -0.0648(18) 0.3484(10) 0.020(4) Uiso d . 1 . .
H H19C 0.809(2) -0.2287(17) 0.2940(10) 0.017(4) Uiso d . 1 . .
H H19D 0.616(2) -0.2714(18) 0.2553(10) 0.019(4) Uiso d . 1 . .
H H20C 0.780(2) -0.260(2) 0.1599(10) 0.022(4) Uiso d . 1 . .
H H20D 0.885(2) -0.109(2) 0.1881(10) 0.024(4) Uiso d . 1 . .
H H21C 0.689(2) -0.1002(17) 0.0762(10) 0.015(4) Uiso d . 1 . .
H H21D 0.543(2) -0.1912(17) 0.1218(9) 0.014(4) Uiso d . 1 . .
H H22C 0.760(2) 0.1022(18) 0.1722(9) 0.018(4) Uiso d . 1 . .
H H22D 0.560(2) 0.0609(17) 0.1341(10) 0.016(4) Uiso d . 1 . .

loop_
_atom_site_aniso_label
_atom_site_aniso_U_11
_atom_site_aniso_U_22
_atom_site_aniso_U_33
_atom_site_aniso_U_12
_atom_site_aniso_U_13
_atom_site_aniso_U_23
C1A 0.0151(7) 0.0122(6) 0.0111(6) 0.0043(5) 0.0024(5) 0.0033(5)
C2A 0.0119(7) 0.0151(6) 0.0135(6) 0.0050(5) 0.0031(5) 0.0029(5)
C3A 0.0138(7) 0.0142(6) 0.0116(6) 0.0027(5) 0.0018(5) 0.0023(5)
C4A 0.0165(7) 0.0122(6) 0.0114(6) 0.0045(5) 0.0029(5) 0.0006(5)
C5A 0.0133(7) 0.0150(6) 0.0123(6) 0.0050(5) 0.0040(5) 0.0036(5)
C6A 0.0118(7) 0.0143(6) 0.0117(6) 0.0022(5) 0.0017(5) 0.0024(5)
O7A 0.0157(5) 0.0145(4) 0.0162(4) 0.0054(4) 0.0012(4) -0.0020(3)
N8A 0.0128(6) 0.0155(5) 0.0153(5) 0.0042(4) 0.0013(4) -0.0010(4)
O9A 0.0166(5) 0.0165(5) 0.0254(5) 0.0081(4) 0.0005(4) -0.0028(4)
O10A 0.0123(5) 0.0175(5) 0.0313(5) 0.0006(4) 0.0049(4) -0.0021(4)
N11A 0.0162(6) 0.0144(5) 0.0129(5) 0.0053(4) 0.0027(4) 0.0010(4)
O12A 0.0177(5) 0.0205(5) 0.0184(5) 0.0081(4) 0.0075(4) 0.0000(4)
O13A 0.0166(5) 0.0169(5) 0.0210(5) 0.0016(4) 0.0003(4) -0.0051(4)
N14A 0.0122(6) 0.0152(5) 0.0127(5) 0.0035(4) 0.0031(4) -0.0003(4)
O15A 0.0174(5) 0.0138(5) 0.0227(5) 0.0013(4) 0.0027(4) -0.0010(4)
O16A 0.0151(5) 0.0239(5) 0.0201(5) 0.0073(4) -0.0019(4) 0.0037(4)
O17A 0.0115(5) 0.0159(5) 0.0202(5) 0.0018(4) -0.0005(4) 0.0002(4)
C18A 0.0145(7) 0.0140(6) 0.0254(7) 0.0033(5) 0.0014(6) -0.0002(5)
C19A 0.0150(7) 0.0168(6) 0.0193(7) 0.0043(5) 0.0027(6) 0.0043(5)
N20A 0.0124(6) 0.0141(5) 0.0130(5) 0.0041(4) 0.0014(5) -0.0013(4)
C21A 0.0126(7) 0.0139(6) 0.0173(6) 0.0051(5) 0.0020(5) -0.0001(5)
C22A 0.0138(7) 0.0186(7) 0.0156(6) 0.0044(5) 0.0015(5) 0.0019(5)
C1B 0.0146(7) 0.0130(6) 0.0117(6) 0.0041(5) 0.0021(5) 0.0031(5)
C2B 0.0150(7) 0.0142(6) 0.0127(6) 0.0056(5) 0.0039(5) 0.0024(5)
C3B 0.0132(7) 0.0151(6) 0.0120(6) 0.0046(5) 0.0027(5) 0.0042(5)
C4B 0.0129(7) 0.0130(6) 0.0120(6) 0.0016(5) 0.0013(5) 0.0009(5)
C5B 0.0162(7) 0.0133(6) 0.0122(6) 0.0054(5) 0.0044(5) 0.0021(5)
C6B 0.0117(7) 0.0145(6) 0.0142(6) 0.0037(5) 0.0030(5) 0.0032(5)
O7B 0.0156(5) 0.0167(5) 0.0160(4) 0.0048(4) -0.0013(4) -0.0037(4)
N8B 0.0123(6) 0.0140(5) 0.0154(5) 0.0034(4) 0.0022(4) 0.0004(4)
O9B 0.0205(5) 0.0218(5) 0.0126(4) 0.0068(4) 0.0041(4) -0.0011(4)
O10B 0.0216(5) 0.0218(5) 0.0216(5) 0.0128(4) -0.0010(4) 0.0004(4)
N11B 0.0143(6) 0.0143(5) 0.0131(5) 0.0021(4) 0.0031(4) 0.0020(4)
O12B 0.0206(5) 0.0164(5) 0.0148(4) 0.0062(4) 0.0032(4) -0.0021(3)
O13B 0.0117(5) 0.0231(5) 0.0226(5) 0.0006(4) 0.0018(4) -0.0030(4)
N14B 0.0140(6) 0.0161(5) 0.0154(5) 0.0046(4) 0.0020(4) -0.0006(4)
O15B 0.0161(5) 0.0258(5) 0.0164(5) 0.0091(4) -0.0037(4) -0.0045(4)
O16B 0.0155(5) 0.0316(6) 0.0183(5) 0.0077(4) 0.0060(4) -0.0025(4)
O17B 0.0165(5) 0.0209(5) 0.0137(4) 0.0101(4) 0.0030(4) 0.0005(3)
C18B 0.0163(7) 0.0227(7) 0.0136(6) 0.0092(6) 0.0008(5) -0.0006(5)
C19B 0.0155(7) 0.0190(7) 0.0152(6) 0.0074(6) 0.0035(5) 0.0030(5)
N20B 0.0120(6) 0.0127(5) 0.0147(5) 0.0037(5) 0.0025(4) -0.0015(4)
C21B 0.0115(7) 0.0180(6) 0.0129(6) 0.0040(5) 0.0010(5) 0.0004(5)
C22B 0.0160(7) 0.0176(6) 0.0149(6) 0.0068(6) 0.0034(5) 0.0025(5)

loop_
_atom_type_symbol
_atom_type_description
_atom_type_scat_dispersion_real
_atom_type_scat_dispersion_imag
_atom_type_scat_source
C C 0.0181 0.0091 'International Tables Vol C Tables 4.2.6.8 and 6.1.1.4'
H H 0.0000 0.0000 'International Tables Vol C Tables 4.2.6.8 and 6.1.1.4'
N N 0.0311 0.0180 'International Tables Vol C Tables 4.2.6.8 and 6.1.1.4'
O O 0.0492 0.0322 'International Tables Vol C Tables 4.2.6.8 and 6.1.1.4'

loop_
_geom_angle_atom_site_label_1
_geom_angle_atom_site_label_2
_geom_angle_atom_site_label_3
_geom_angle_site_symmetry_1
_geom_angle_site_symmetry_3
_geom_angle
_geom_angle_publ_flag
O7A C1A C2A . . 125.64(12) ?
O7A C1A C6A . . 122.87(12) ?
C2A C1A C6A . . 111.33(11) ?
C3A C2A C1A . . 123.85(12) ?
C3A C2A N8A . . 116.39(11) ?
C1A C2A N8A . . 119.75(11) ?
C2A C3A C4A . . 119.83(12) ?
C2A C3A H3A . . 118.7(10) ?
C4A C3A H3A . . 121.5(10) ?
C3A C4A C5A . . 121.30(12) ?
C3A C4A N11A . . 118.73(12) ?
C5A C4A N11A . . 119.96(11) ?
C6A C5A C4A . . 117.54(12) ?
C6A C5A H5A . . 120.9(9) ?
C4A C5A H5A . . 121.6(9) ?
C5A C6A C1A . . 126.08(12) ?
C5A C6A N14A . . 117.30(11) ?
C1A C6A N14A . . 116.57(11) ?
O10A N8A O9A . . 123.17(11) ?
O10A N8A C2A . . 117.99(10) ?
O9A N8A C2A . . 118.82(10) ?
O12A N11A O13A . . 123.45(11) ?
O12A N11A C4A . . 118.20(11) ?
O13A N11A C4A . . 118.35(11) ?
O16A N14A O15A . . 124.03(11) ?
O16A N14A C6A . . 118.12(10) ?
O15A N14A C6A . . 117.85(10) ?
C18A O17A C22A . . 110.98(10) ?
O17A C18A C19A . . 110.48(11) ?
O17A C18A H18A . . 110.1(10) ?
C19A C18A H18A . . 111.4(10) ?
O17A C18A H18B . . 106.4(10) ?
C19A C18A H18B . . 109.9(10) ?
H18A C18A H18B . . 108.4(14) ?
N20A C19A C18A . . 108.48(11) ?
N20A C19A H19A . . 107.1(10) ?
C18A C19A H19A . . 111.6(10) ?
N20A C19A H19B . . 106.8(10) ?
C18A C19A H19B . . 112.8(10) ?
H19A C19A H19B . . 109.8(14) ?
C21A N20A C19A . . 110.29(10) ?
C21A N20A H20A . . 110.8(10) ?
C19A N20A H20A . . 107.0(10) ?
C21A N20A H20B . . 112.2(11) ?
C19A N20A H20B . . 109.0(11) ?
H20A N20A H20B . . 107.4(15) ?
N20A C21A C22A . . 108.92(10) ?
N20A C21A H21A . . 107.5(9) ?
C22A C21A H21A . . 110.5(9) ?
N20A C21A H21B . . 109.1(10) ?
C22A C21A H21B . . 110.3(9) ?
H21A C21A H21B . . 110.6(13) ?
O17A C22A C21A . . 110.50(11) ?
O17A C22A H22A . . 106.6(9) ?
C21A C22A H22A . . 109.2(9) ?
O17A C22A H22B . . 109.8(10) ?
C21A C22A H22B . . 110.8(10) ?
H22A C22A H22B . . 109.8(13) ?
O7B C1B C2B . . 123.19(12) ?
O7B C1B C6B . . 125.55(12) ?
C2B C1B C6B . . 111.10(11) ?
C3B C2B C1B . . 125.69(12) ?
C3B C2B N8B . . 116.95(12) ?
C1B C2B N8B . . 117.34(11) ?
C2B C3B C4B . . 118.12(12) ?
C2B C3B H3B . . 119.4(9) ?
C4B C3B H3B . . 122.5(10) ?
C5B C4B C3B . . 121.14(12) ?
C5B C4B N11B . . 119.13(11) ?
C3B C4B N11B . . 119.72(12) ?
C6B C5B C4B . . 119.39(12) ?
C6B C5B H5B . . 118.8(10) ?
C4B C5B H5B . . 121.8(10) ?
C5B C6B C1B . . 124.41(12) ?
C5B C6B N14B . . 116.21(11) ?
C1B C6B N14B . . 119.37(11) ?
O9B N8B O10B . . 124.48(11) ?
O9B N8B C2B . . 118.06(10) ?
O10B N8B C2B . . 117.46(10) ?
O13B N11B O12B . . 123.32(11) ?
O13B N11B C4B . . 118.51(11) ?
O12B N11B C4B . . 118.17(11) ?
O16B N14B O15B . . 123.11(11) ?
O16B N14B C6B . . 118.08(11) ?
O15B N14B C6B . . 118.80(10) ?
C22B O17B C18B . . 111.02(10) ?
O17B C18B C19B . . 110.24(11) ?
O17B C18B H18C . . 108.1(9) ?
C19B C18B H18C . . 111.9(9) ?
O17B C18B H18D . . 107.6(10) ?
C19B C18B H18D . . 109.5(10) ?
H18C C18B H18D . . 109.4(13) ?
N20B C19B C18B . . 108.76(11) ?
N20B C19B H19C . . 106.8(9) ?
C18B C19B H19C . . 111.0(9) ?
N20B C19B H19D . . 107.1(10) ?
C18B C19B H19D . . 112.9(10) ?
H19C C19B H19D . . 110.0(14) ?
C21B N20B C19B . . 110.35(10) ?
C21B N20B H20C . . 112.0(11) ?
C19B N20B H20C . . 109.3(11) ?
C21B N20B H20D . . 111.0(11) ?
C19B N20B H20D . . 106.7(11) ?
H20C N20B H20D . . 107.3(15) ?
N20B C21B C22B . . 109.01(10) ?
N20B C21B H21C . . 109.5(10) ?
C22B C21B H21C . . 110.5(9) ?
N20B C21B H21D . . 106.1(9) ?
C22B C21B H21D . . 110.9(9) ?
H21C C21B H21D . . 110.7(13) ?
O17B C22B C21B . . 110.54(10) ?
O17B C22B H22C . . 109.9(9) ?
C21B C22B H22C . . 111.5(9) ?
O17B C22B H22D . . 107.0(9) ?
C21B C22B H22D . . 109.7(9) ?
H22C C22B H22D . . 108.1(13) ?

loop_
_geom_bond_atom_site_label_1
_geom_bond_atom_site_label_2
_geom_bond_site_symmetry_2
_geom_bond_distance
_geom_bond_publ_flag
C1A O7A . 1.2511(16) ?
C1A C2A . 1.4466(19) ?
C1A C6A . 1.4502(18) ?
C2A C3A . 1.3765(18) ?
C2A N8A . 1.4513(17) ?
C3A C4A . 1.3829(19) ?
C3A H3A . 0.957(17) ?
C4A C5A . 1.3963(19) ?
C4A N11A . 1.4449(16) ?
C5A C6A . 1.3705(18) ?
C5A H5A . 0.968(17) ?
C6A N14A . 1.4638(17) ?
N8A O10A . 1.2340(15) ?
N8A O9A . 1.2347(14) ?
N11A O12A . 1.2324(15) ?
N11A O13A . 1.2339(15) ?
N14A O16A . 1.2262(15) ?
N14A O15A . 1.2298(14) ?
O17A C18A . 1.4343(16) ?
O17A C22A . 1.4363(16) ?
C18A C19A . 1.5126(19) ?
C18A H18A . 0.956(17) ?
C18A H18B . 0.982(18) ?
C19A N20A . 1.4957(17) ?
C19A H19A . 0.964(17) ?
C19A H19B . 0.949(17) ?
N20A C21A . 1.4905(16) ?
N20A H20A . 0.905(18) ?
N20A H20B . 0.930(19) ?
C21A C22A . 1.5141(18) ?
C21A H21A . 0.972(16) ?
C21A H21B . 0.976(17) ?
C22A H22A . 0.977(16) ?
C22A H22B . 0.952(17) ?
C1B O7B . 1.2489(16) ?
C1B C2B . 1.4490(19) ?
C1B C6B . 1.4498(18) ?
C2B C3B . 1.3705(19) ?
C2B N8B . 1.4652(16) ?
C3B C4B . 1.3978(18) ?
C3B H3B . 0.958(17) ?
C4B C5B . 1.3811(19) ?
C4B N11B . 1.4445(17) ?
C5B C6B . 1.3777(18) ?
C5B H5B . 0.943(16) ?
C6B N14B . 1.4563(17) ?
N8B O9B . 1.2266(14) ?
N8B O10B . 1.2292(15) ?
N11B O13B . 1.2328(15) ?
N11B O12B . 1.2333(14) ?
N14B O16B . 1.2318(15) ?
N14B O15B . 1.2356(15) ?
O17B C22B . 1.4332(15) ?
O17B C18B . 1.4376(16) ?
C18B C19B . 1.5110(18) ?
C18B H18C . 0.954(17) ?
C18B H18D . 0.967(17) ?
C19B N20B . 1.4968(16) ?
C19B H19C . 0.952(17) ?
C19B H19D . 0.957(17) ?
N20B C21B . 1.4912(17) ?
N20B H20C . 0.888(18) ?
N20B H20D . 0.930(19) ?
C21B C22B . 1.5134(18) ?
C21B H21C . 0.956(16) ?
C21B H21D . 0.965(17) ?
C22B H22C . 0.985(17) ?
C22B H22D . 1.003(17) ?

loop_
_geom_hbond_atom_site_label_D
_geom_hbond_atom_site_label_H
_geom_hbond_atom_site_label_A
_geom_hbond_site_symmetry_A
_geom_hbond_distance_DH
_geom_hbond_distance_HA
_geom_hbond_distance_DA
_geom_hbond_angle_DHA
_geom_hbond_publ_flag
N20A H20A O17B . 0.905(18) 1.938(18) 2.8011(14) 158.9(15) y
C21A H21B O13B . 0.976(17) 2.485(16) 3.1491(16) 125.1(12) y
C22B H22C O12B . 0.985(17) 2.531(17) 3.3427(16) 139.6(12) y
N20A H20B O7B 2_766 0.930(19) 1.885(19) 2.6838(14) 142.6(15) y
N20A H20B O15B 2_766 0.930(19) 2.225(18) 2.9229(15) 131.2(14) y
C18B H18C O9B 2_766 0.954(17) 2.559(16) 3.3078(17) 135.5(12) y
N20B H20C O7A 2_755 0.888(18) 1.930(18) 2.6911(14) 142.8(15) y
N20B H20C O9A 2_755 0.888(18) 2.255(18) 2.9248(15) 132.1(14) y
N20B H20D O12A 1_545 0.930(19) 2.528(17) 2.8693(14) 102.0(12) y
C18B H18D O10B 1_545 0.967(17) 2.571(17) 3.1533(16) 118.8(12) y
C21B H21C O12A 1_545 0.956(16) 2.514(16) 3.1210(16) 121.4(12) y
N20B H20D O17A 1_655 0.930(19) 1.946(19) 2.8182(14) 155.4(15) y
C3B H3B O16B 1_455 0.958(17) 2.495(18) 3.4394(17) 168.5(13) y
C5A H5A O10A 1_455 0.968(17) 2.492(17) 3.4436(16) 167.7(13) y
C18A H18A O15A 2_655 0.956(17) 2.474(17) 3.2628(17) 139.7(13) y
C21B H21D O15A 2_655 0.965(17) 2.461(17) 3.3679(16) 156.6(12) y
C21A H21A O9B 2_666 0.972(16) 2.499(16) 3.4139(16) 156.8(12) y
C21A H21B O16A 2_665 0.976(17) 2.473(16) 3.1274(16) 124.2(12) y
C22A H22B O13A 1_445 0.952(17) 2.595(17) 3.3916(16) 141.3(13) y
C18A H18A Cg4 1_445 0.958(18) 2.906 3.718 140.37 y
C22B H22C Cg3 2_765 0.991(18) 3.152 3.896 133.06 y

loop_
_geom_torsion_atom_site_label_1
_geom_torsion_atom_site_label_2
_geom_torsion_atom_site_label_3
_geom_torsion_atom_site_label_4
_geom_torsion_site_symmetry_1
_geom_torsion_site_symmetry_2
_geom_torsion_site_symmetry_3
_geom_torsion_site_symmetry_4
_geom_torsion
_geom_torsion_publ_flag
O7A C1A C2A C3A . . . . 174.43(12) ?
C6A C1A C2A C3A . . . . -1.07(17) ?
O7A C1A C2A N8A . . . . -4.32(19) ?
C6A C1A C2A N8A . . . . -179.83(10) ?
C1A C2A C3A C4A . . . . 2.82(19) ?
N8A C2A C3A C4A . . . . -178.39(11) ?
C2A C3A C4A C5A . . . . -3.08(19) ?
C2A C3A C4A N11A . . . . 175.50(11) ?
C3A C4A C5A C6A . . . . 1.64(18) ?
N11A C4A C5A C6A . . . . -176.93(11) ?
C4A C5A C6A C1A . . . . 0.14(19) ?
C4A C5A C6A N14A . . . . -177.27(11) ?
O7A C1A C6A C5A . . . . -176.08(12) ?
C2A C1A C6A C5A . . . . -0.42(18) ?
O7A C1A C6A N14A . . . . 1.35(18) ?
C2A C1A C6A N14A . . . . 177.01(10) ?
C3A C2A N8A O10A . . . . -30.04(16) ?
C1A C2A N8A O10A . . . . 148.81(12) ?
C3A C2A N8A O9A . . . . 148.13(12) ?
C1A C2A N8A O9A . . . . -33.03(17) ?
C3A C4A N11A O12A . . . . -167.89(11) ?
C5A C4A N11A O12A . . . . 10.72(17) ?
C3A C4A N11A O13A . . . . 12.32(17) ?
C5A C4A N11A O13A . . . . -169.08(11) ?
C5A C6A N14A O16A . . . . 50.61(16) ?
C1A C6A N14A O16A . . . . -127.06(12) ?
C5A C6A N14A O15A . . . . -129.58(12) ?
C1A C6A N14A O15A . . . . 52.76(15) ?
C22A O17A C18A C19A . . . . 60.91(14) ?
O17A C18A C19A N20A . . . . -58.84(14) ?
C18A C19A N20A C21A . . . . 57.62(14) ?
C19A N20A C21A C22A . . . . -57.29(13) ?
C18A O17A C22A C21A . . . . -60.32(14) ?
N20A C21A C22A O17A . . . . 57.97(14) ?
O7B C1B C2B C3B . . . . 178.42(12) ?
C6B C1B C2B C3B . . . . 2.76(18) ?
O7B C1B C2B N8B . . . . -0.12(18) ?
C6B C1B C2B N8B . . . . -175.78(10) ?
C1B C2B C3B C4B . . . . -1.76(19) ?
N8B C2B C3B C4B . . . . 176.79(11) ?
C2B C3B C4B C5B . . . . -1.87(18) ?
C2B C3B C4B N11B . . . . 177.69(11) ?
C3B C4B C5B C6B . . . . 4.11(19) ?
N11B C4B C5B C6B . . . . -175.46(11) ?
C4B C5B C6B C1B . . . . -2.93(19) ?
C4B C5B C6B N14B . . . . 178.15(11) ?
O7B C1B C6B C5B . . . . -175.89(12) ?
C2B C1B C6B C5B . . . . -0.36(17) ?
O7B C1B C6B N14B . . . . 3.00(19) ?
C2B C1B C6B N14B . . . . 178.53(10) ?
C3B C2B N8B O9B . . . . 128.96(12) ?
C1B C2B N8B O9B . . . . -52.38(15) ?
C3B C2B N8B O10B . . . . -50.82(16) ?
C1B C2B N8B O10B . . . . 127.85(12) ?
C5B C4B N11B O13B . . . . 177.35(11) ?
C3B C4B N11B O13B . . . . -2.22(17) ?
C5B C4B N11B O12B . . . . -2.60(17) ?
C3B C4B N11B O12B . . . . 177.83(11) ?
C5B C6B N14B O16B . . . . 30.79(16) ?
C1B C6B N14B O16B . . . . -148.19(12) ?
C5B C6B N14B O15B . . . . -147.88(12) ?
C1B C6B N14B O15B . . . . 33.14(17) ?
C22B O17B C18B C19B . . . . -61.09(14) ?
O17B C18B C19B N20B . . . . 58.66(14) ?
C18B C19B N20B C21B . . . . -57.23(14) ?
C19B N20B C21B C22B . . . . 56.75(13) ?
C18B O17B C22B C21B . . . . 60.61(14) ?
N20B C21B C22B O17B . . . . -57.89(14) ?
